data_4122910
loop_
_publ_author_name
'Han, Ying-Feng'
'Zhang, Long'
'Weng, Lin-Hong'
'Jin, Guo-Xin'

_publ_section_title
;
 H2-Initiated Reversible Switching between Two-Dimensional Metallacycles
 and Three-Dimensional Cylinders.
;
_journal_issue 41
_journal_name_full 'Journal of the American Chemical Society'
_journal_page_first 14608
_journal_paper_doi 10.1021/ja508543y
_journal_volume 136
_journal_year 2014
_chemical_formula_sum 'C58 H74 F12 Ir2 N8 O14 S8'
_chemical_formula_weight 1976.13
_chemical_name_systematic
; 
 ? 
;
_space_group_crystal_system triclinic
_space_group_IT_number 2
_space_group_name_Hall '-P 1'
_space_group_name_H-M_alt 'P -1'
_symmetry_space_group_name_Hall '-P 1'
_symmetry_space_group_name_H-M 'P -1'
_atom_sites_solution_hydrogens geom
_audit_creation_method SHELXL-2013
_cell_angle_alpha 105.581(2)
_cell_angle_beta 97.204(2)
_cell_angle_gamma 109.4200(10)
_cell_formula_units_Z 2
_cell_length_a 12.2035(10)
_cell_length_b 17.8330(15)
_cell_length_c 19.246(3)
_cell_measurement_reflns_used 9686
_cell_measurement_temperature 173(2)
_cell_measurement_theta_max 27.49
_cell_measurement_theta_min 2.20
_cell_volume 3697.2(7)
_computing_cell_refinement 'Bruker SAINT'
_computing_data_collection 'Bruker APEX2'
_computing_data_reduction 'Bruker SAINT'
_computing_molecular_graphics 'Bruker SHELXTL'
_computing_publication_material 'Bruker SHELXTL'
_computing_structure_refinement 'SHELXL-2013 (Sheldrick, 2013)'
_computing_structure_solution 'SHELXS-97 (Sheldrick, 2008)'
_diffrn_ambient_temperature 173(2)
_diffrn_measured_fraction_theta_full 0.982
_diffrn_measured_fraction_theta_max 0.983
_diffrn_measurement_device_type 'Bruker APEX-II CCD'
_diffrn_measurement_method '\f and \w scans'
_diffrn_radiation_type MoK\a
_diffrn_radiation_wavelength 0.71073
_diffrn_reflns_av_R_equivalents 0.0252
_diffrn_reflns_av_unetI/netI 0.0529
_diffrn_reflns_Laue_measured_fraction_full 0.982
_diffrn_reflns_Laue_measured_fraction_max 0.983
_diffrn_reflns_limit_h_max 15
_diffrn_reflns_limit_h_min -15
_diffrn_reflns_limit_k_max 22
_diffrn_reflns_limit_k_min -22
_diffrn_reflns_limit_l_max 14
_diffrn_reflns_limit_l_min -24
_diffrn_reflns_number 25954
_diffrn_reflns_point_group_measured_fraction_full 0.982
_diffrn_reflns_point_group_measured_fraction_max 0.983
_diffrn_reflns_theta_full 25.242
_diffrn_reflns_theta_max 26.999
_diffrn_reflns_theta_min 1.130
_exptl_absorpt_coefficient_mu 3.917
_exptl_absorpt_correction_T_max 0.746
_exptl_absorpt_correction_T_min 0.575
_exptl_absorpt_correction_type multi-scan
_exptl_absorpt_process_details sadabs
_exptl_crystal_colour black
_exptl_crystal_density_diffrn 1.775
_exptl_crystal_description block
_exptl_crystal_F_000 1960
_exptl_crystal_size_max 0.300
_exptl_crystal_size_mid 0.200
_exptl_crystal_size_min 0.200
_platon_squeeze_details
;
 In asymmetric unit of this data, there was one disordered
 methanol molecule which could not be restrained properly.
 Therefore, SQUEEZE algorithm was used to omit it. 
;
_refine_diff_density_max 3.847
_refine_diff_density_min -1.908
_refine_diff_density_rms 0.221
_refine_ls_extinction_method none
_refine_ls_goodness_of_fit_ref 1.033
_refine_ls_hydrogen_treatment constr
_refine_ls_matrix_type full
_refine_ls_number_parameters 1029
_refine_ls_number_reflns 15879
_refine_ls_number_restraints 131
_refine_ls_restrained_S_all 1.036
_refine_ls_R_factor_all 0.0771
_refine_ls_R_factor_gt 0.0582
_refine_ls_shift/su_max 0.007
_refine_ls_shift/su_mean 0.000
_refine_ls_structure_factor_coef Fsqd
_refine_ls_weighting_details
; 
 w=1/[\s^2^(Fo^2^)+(0.1022P)^2^+34.9581P] 
 where P=(Fo^2^+2Fc^2^)/3 
;
_refine_ls_weighting_scheme calc
_refine_ls_wR_factor_gt 0.1685
_refine_ls_wR_factor_ref 0.1915
_reflns_Friedel_coverage 0.000
_reflns_number_gt 12433
_reflns_number_total 15879
_reflns_threshold_expression 'I > 2\s(I)'
_cod_data_source_file ja508543y_si_001.cif
_cod_data_source_block 1a(OTf)4
_cod_original_cell_volume 3697.1(6)
_cod_database_code 4122910
_shelx_space_group_comment
; 
The symmetry employed for this shelxl refinement is uniquely defined 
by the following loop, which should always be used as a source of 
symmetry information in preference to the above space-group names. 
They are only intended as comments. 
;
_shelx_estimated_absorpt_t_min 0.386
_shelx_estimated_absorpt_t_max 0.508
_shelxl_version_number 2013-2

loop_
_space_group_symop_operation_xyz
'x, y, z'
'-x, -y, -z'

loop_
_atom_site_label
_atom_site_type_symbol
_atom_site_fract_x
_atom_site_fract_y
_atom_site_fract_z
_atom_site_U_iso_or_equiv
_atom_site_adp_type
_atom_site_occupancy
_atom_site_site_symmetry_order
_atom_site_calc_flag
_atom_site_refinement_flags_posn
_atom_site_refinement_flags_adp
_atom_site_refinement_flags_occupancy
_atom_site_disorder_assembly
_atom_site_disorder_group
Ir1 Ir 0.91739(3) 0.70866(2) 0.16563(2) 0.02939(11) Uani 1 1 d . . . . .
Ir2 Ir 0.72992(3) 0.14355(2) 0.29028(2) 0.03354(11) Uani 1 1 d . . . . .
S1 S 1.0102(2) 0.68768(18) 0.26633(14) 0.0408(5) Uani 1 1 d . . . . .
S2 S 0.8618(2) 0.1847(2) 0.40365(14) 0.0460(6) Uani 1 1 d . . . . .
S3 S 1.0856(2) 0.72752(18) 0.11755(16) 0.0443(6) Uani 1 1 d . . . . .
S4 S 0.88787(19) 0.19393(16) 0.23907(13) 0.0359(5) Uani 1 1 d . . . . .
S5 S 0.7798(2) 0.94234(16) 0.81528(15) 0.0424(6) Uani 1 1 d . . . . .
S6 S 0.5699(3) 0.5117(2) 0.7091(3) 0.0744(11) Uani 1 1 d . . . . .
S7 S 0.4564(3) 0.7204(2) 0.06128(19) 0.0610(8) Uani 1 1 d D . . . .
N1 N 0.9269(9) 0.7501(5) 0.3846(5) 0.049(2) Uani 1 1 d . . . . .
N2 N 0.8329(7) 0.6169(5) 0.3313(4) 0.0327(16) Uani 1 1 d . . . . .
N3 N 1.0744(8) 0.3124(6) 0.4188(5) 0.046(2) Uani 1 1 d . . . . .
N4 N 1.0736(7) 0.1874(5) 0.3669(4) 0.0382(18) Uani 1 1 d . . . . .
N5 N 1.2720(7) 0.7918(5) 0.2406(5) 0.0420(19) Uani 1 1 d . . . . .
N6 N 1.2412(7) 0.6653(5) 0.1750(5) 0.0339(16) Uani 1 1 d . . . . .
N7 N 0.8142(6) 0.2278(5) 0.1137(4) 0.0333(16) Uani 1 1 d . . . . .
N8 N 0.8241(7) 0.1042(5) 0.0898(4) 0.0361(17) Uani 1 1 d . . . . .
O1 O 0.7082(7) 0.8775(6) 0.7464(4) 0.058(2) Uani 1 1 d . . . . .
O2 O 0.7167(7) 0.9838(6) 0.8570(5) 0.064(2) Uani 1 1 d . . . . .
O3 O 0.8956(8) 0.9978(5) 0.8134(6) 0.069(3) Uani 1 1 d . . . . .
O4 O 0.6708(10) 0.5146(8) 0.6776(7) 0.095(4) Uani 1 1 d . . . . .
O5 O 0.5564(12) 0.4711(7) 0.7615(9) 0.111(5) Uani 1 1 d . . . . .
O6 O 0.4665(9) 0.4949(10) 0.6587(8) 0.119(5) Uani 1 1 d . . . . .
F1 F 0.8765(7) 0.8385(5) 0.8382(5) 0.076(2) Uani 1 1 d . . . . .
F2 F 0.8919(7) 0.9382(6) 0.9384(5) 0.081(2) Uani 1 1 d . . . . .
F3 F 0.7232(8) 0.8312(6) 0.8840(6) 0.095(3) Uani 1 1 d . . . . .
F4 F 0.7097(9) 0.6459(6) 0.8174(6) 0.103(3) Uani 1 1 d . . . . .
F5 F 0.6296(9) 0.6690(6) 0.7257(6) 0.093(3) Uani 1 1 d . . . . .
F6 F 0.5273(11) 0.6300(7) 0.8013(7) 0.117(4) Uani 1 1 d . . . . .
C1 C 0.9182(8) 0.6851(6) 0.3303(5) 0.0323(18) Uani 1 1 d . . . . .
C2 C 0.8417(9) 0.7218(6) 0.4222(5) 0.039(2) Uani 1 1 d . . . . .
H2 H 0.8246 0.7561 0.4630 0.047 Uiso 1 1 calc R U . . .
C3 C 0.7881(9) 0.6395(6) 0.3923(5) 0.037(2) Uani 1 1 d . . . . .
H3 H 0.7301 0.6029 0.4094 0.044 Uiso 1 1 calc R U . . .
C4 C 0.8042(11) 0.5287(6) 0.2866(5) 0.043(2) Uani 1 1 d . . . . .
H4A H 0.8305 0.5273 0.2398 0.051 Uiso 1 1 calc R U . . .
H4B H 0.7164 0.4977 0.2735 0.051 Uiso 1 1 calc R U . . .
C5 C 0.8623(9) 0.4853(5) 0.3263(5) 0.0340(19) Uani 1 1 d . . . . .
C6 C 0.9819(10) 0.4958(7) 0.3278(7) 0.052(3) Uani 1 1 d . . . . .
H6 H 1.0251 0.5281 0.3009 0.062 Uiso 1 1 calc R U . . .
C7 C 1.0366(12) 0.4598(8) 0.3676(8) 0.062(3) Uani 1 1 d . . . . .
H7 H 1.1173 0.4671 0.3674 0.075 Uiso 1 1 calc R U . . .
C8 C 0.9779(10) 0.4130(6) 0.4083(6) 0.042(2) Uani 1 1 d . . . . .
C9 C 0.8620(11) 0.4022(6) 0.4055(6) 0.047(3) Uani 1 1 d . . . . .
H9 H 0.8198 0.3696 0.4324 0.057 Uiso 1 1 calc R U . . .
C10 C 0.8026(10) 0.4364(7) 0.3655(7) 0.048(3) Uani 1 1 d . . . . .
H10 H 0.7209 0.4265 0.3646 0.058 Uiso 1 1 calc R U . . .
C11 C 1.0457(13) 0.3813(7) 0.4578(6) 0.061(3) Uani 1 1 d . . . . .
H11A H 1.1209 0.4286 0.4882 0.073 Uiso 1 1 calc R U . . .
H11B H 0.9970 0.3634 0.4923 0.073 Uiso 1 1 calc R U . . .
C12 C 1.0080(8) 0.2300(6) 0.3962(5) 0.037(2) Uani 1 1 d . . . . .
C13 C 1.1822(10) 0.2420(10) 0.3704(7) 0.059(3) Uani 1 1 d . . . . .
H13 H 1.2461 0.2282 0.3552 0.071 Uiso 1 1 calc R U . . .
C14 C 1.1840(10) 0.3212(8) 0.3999(6) 0.050(3) Uani 1 1 d . . . . .
H14 H 1.2477 0.3726 0.4064 0.060 Uiso 1 1 calc R U . . .
C15 C 1.0085(14) 0.8381(8) 0.4025(9) 0.076(4) Uani 1 1 d . . . . .
H15A H 1.0884 0.8401 0.3977 0.115 Uiso 1 1 calc R U . . .
H15B H 1.0128 0.8702 0.4536 0.115 Uiso 1 1 calc R U . . .
H15C H 0.9789 0.8627 0.3683 0.115 Uiso 1 1 calc R U . . .
C16 C 1.0341(11) 0.0959(7) 0.3369(7) 0.054(3) Uani 1 1 d . . . . .
H16A H 0.9748 0.0699 0.3621 0.081 Uiso 1 1 calc R U . . .
H16B H 1.1028 0.0798 0.3449 0.081 Uiso 1 1 calc R U . . .
H16C H 0.9981 0.0765 0.2836 0.081 Uiso 1 1 calc R U . . .
C17 C 1.2032(8) 0.7281(6) 0.1794(6) 0.0343(19) Uani 1 1 d . . . . .
C18 C 1.3566(9) 0.7687(7) 0.2754(7) 0.050(3) Uani 1 1 d . . . . .
H18 H 1.4154 0.8016 0.3205 0.060 Uiso 1 1 calc R U . . .
C19 C 1.3379(9) 0.6899(6) 0.2318(6) 0.045(2) Uani 1 1 d . . . . .
H19 H 1.3838 0.6577 0.2395 0.054 Uiso 1 1 calc R U . . .
C20 C 1.1968(9) 0.5852(6) 0.1110(6) 0.044(2) Uani 1 1 d . . . . .
H20A H 1.2642 0.5677 0.1023 0.052 Uiso 1 1 calc R U . . .
H20B H 1.1645 0.5947 0.0658 0.052 Uiso 1 1 calc R U . . .
C21 C 1.1003(9) 0.5156(6) 0.1250(6) 0.038(2) Uani 1 1 d . . . . .
C22 C 0.9796(9) 0.4976(6) 0.0943(5) 0.037(2) Uani 1 1 d . . . . .
H22 H 0.9599 0.5324 0.0694 0.044 Uiso 1 1 calc R U . . .
C23 C 0.8895(8) 0.4293(6) 0.1006(5) 0.037(2) Uani 1 1 d . . . . .
H23 H 0.8087 0.4144 0.0766 0.044 Uiso 1 1 calc R U . . .
C24 C 0.9187(8) 0.3825(6) 0.1425(5) 0.0349(19) Uani 1 1 d . . . . .
C25 C 1.0363(9) 0.4012(7) 0.1717(6) 0.046(2) Uani 1 1 d . . . . .
H25 H 1.0566 0.3683 0.1986 0.056 Uiso 1 1 calc R U . . .
C26 C 1.1260(9) 0.4667(6) 0.1629(7) 0.045(2) Uani 1 1 d . . . . .
H26 H 1.2070 0.4780 0.1835 0.054 Uiso 1 1 calc R U . . .
C27 C 0.8203(9) 0.3125(6) 0.1542(6) 0.043(2) Uani 1 1 d . . . . .
H27A H 0.8329 0.3203 0.2080 0.052 Uiso 1 1 calc R U . . .
H27B H 0.7427 0.3164 0.1380 0.052 Uiso 1 1 calc R U . . .
C28 C 0.8390(7) 0.1744(6) 0.1452(5) 0.0319(18) Uani 1 1 d . . . . .
C29 C 0.7927(9) 0.1152(7) 0.0235(6) 0.043(2) Uani 1 1 d . . . . .
H29 H 0.7776 0.0758 -0.0245 0.052 Uiso 1 1 calc R U . . .
C30 C 0.7872(8) 0.1914(7) 0.0382(6) 0.043(2) Uani 1 1 d . . . . .
H30 H 0.7680 0.2159 0.0026 0.051 Uiso 1 1 calc R U . . .
C31 C 1.2629(12) 0.8738(8) 0.2680(10) 0.073(4) Uani 1 1 d . . . . .
H31A H 1.2821 0.9042 0.2328 0.109 Uiso 1 1 calc R U . . .
H31B H 1.3192 0.9066 0.3164 0.109 Uiso 1 1 calc R U . . .
H31C H 1.1813 0.8656 0.2733 0.109 Uiso 1 1 calc R U . . .
C32 C 0.8385(11) 0.0296(7) 0.0992(7) 0.055(3) Uani 1 1 d . . . . .
H32A H 0.9091 0.0245 0.0823 0.083 Uiso 1 1 calc R U . . .
H32B H 0.7674 -0.0205 0.0698 0.083 Uiso 1 1 calc R U . . .
H32C H 0.8488 0.0343 0.1517 0.083 Uiso 1 1 calc R U . . .
C33 C 0.7791(8) 0.6699(6) 0.0668(5) 0.038(2) Uani 1 1 d . . . . .
C34 C 0.7249(8) 0.6445(6) 0.1241(5) 0.035(2) Uani 1 1 d . . . . .
C35 C 0.7459(8) 0.7178(6) 0.1843(6) 0.036(2) Uani 1 1 d . . . . .
C36 C 0.8181(8) 0.7873(6) 0.1666(6) 0.035(2) Uani 1 1 d . . . . .
C37 C 0.8365(9) 0.7604(7) 0.0940(6) 0.040(2) Uani 1 1 d . . . . .
C38 C 0.7735(14) 0.6116(10) -0.0061(8) 0.078(4) Uani 1 1 d . . . . .
H38A H 0.6996 0.5995 -0.0414 0.118 Uiso 1 1 calc R U . . .
H38B H 0.7749 0.5589 -0.0003 0.118 Uiso 1 1 calc R U . . .
H38C H 0.8425 0.6377 -0.0248 0.118 Uiso 1 1 calc R U . . .
C39 C 0.6478(12) 0.5567(8) 0.1151(9) 0.076(4) Uani 1 1 d . . . . .
H39A H 0.6554 0.5482 0.1634 0.115 Uiso 1 1 calc R U . . .
H39B H 0.6727 0.5174 0.0809 0.115 Uiso 1 1 calc R U . . .
H39C H 0.5643 0.5464 0.0949 0.115 Uiso 1 1 calc R U . . .
C40 C 0.6935(9) 0.7223(8) 0.2503(6) 0.050(3) Uani 1 1 d . . . . .
H40A H 0.6220 0.7352 0.2416 0.075 Uiso 1 1 calc R U . . .
H40B H 0.7523 0.7665 0.2940 0.075 Uiso 1 1 calc R U . . .
H40C H 0.6716 0.6679 0.2588 0.075 Uiso 1 1 calc R U . . .
C41 C 0.8586(10) 0.8779(6) 0.2148(7) 0.047(2) Uani 1 1 d . . . . .
H41A H 0.9458 0.9017 0.2331 0.071 Uiso 1 1 calc R U . . .
H41B H 0.8210 0.8811 0.2570 0.071 Uiso 1 1 calc R U . . .
H41C H 0.8355 0.9100 0.1858 0.071 Uiso 1 1 calc R U . . .
C42 C 0.8992(11) 0.8135(8) 0.0530(7) 0.054(3) Uani 1 1 d . . . . .
H42A H 0.8463 0.8371 0.0323 0.082 Uiso 1 1 calc R U . . .
H42B H 0.9216 0.7793 0.0127 0.082 Uiso 1 1 calc R U . . .
H42C H 0.9713 0.8594 0.0869 0.082 Uiso 1 1 calc R U . . .
C43 C 0.5773(10) 0.0273(6) 0.2554(10) 0.068(4) Uani 1 1 d . . . . .
C44 C 0.5724(9) 0.0798(8) 0.3265(8) 0.056(3) Uani 1 1 d D . . . .
C45 C 0.5673(8) 0.1532(7) 0.3156(7) 0.047(3) Uani 1 1 d . . . . .
C46 C 0.5646(9) 0.1472(7) 0.2402(7) 0.048(3) Uani 1 1 d . . . . .
C47 C 0.5697(8) 0.0667(8) 0.2042(6) 0.052(3) Uani 1 1 d D . . . .
C48 C 0.5865(14) -0.0528(9) 0.2408(13) 0.102(7) Uani 1 1 d . . . . .
H48A H 0.5072 -0.0964 0.2325 0.153 Uiso 1 1 calc R U . . .
H48B H 0.6406 -0.0521 0.2834 0.153 Uiso 1 1 calc R U . . .
H48C H 0.6179 -0.0650 0.1965 0.153 Uiso 1 1 calc R U . . .
C49 C 0.5798(17) 0.0544(16) 0.3949(11) 0.133(9) Uani 1 1 d D . . . .
H49A H 0.5472 0.0858 0.4309 0.200 Uiso 1 1 calc R U . . .
H49B H 0.6636 0.0671 0.4168 0.200 Uiso 1 1 calc R U . . .
H49C H 0.5336 -0.0062 0.3814 0.200 Uiso 1 1 calc R U . . .
C50 C 0.5581(12) 0.2264(10) 0.3732(10) 0.088(5) Uani 1 1 d . U . . .
H50A H 0.4737 0.2161 0.3718 0.132 Uiso 1 1 calc R U . . .
H50B H 0.5957 0.2785 0.3624 0.132 Uiso 1 1 calc R U . . .
H50C H 0.5988 0.2319 0.4226 0.132 Uiso 1 1 calc R U . . .
C51 C 0.5525(12) 0.2161(11) 0.2100(12) 0.092(6) Uani 1 1 d . U . . .
H51A H 0.4723 0.2167 0.2092 0.138 Uiso 1 1 calc R U . . .
H51B H 0.5650 0.2047 0.1596 0.138 Uiso 1 1 calc R U . . .
H51C H 0.6124 0.2711 0.2421 0.138 Uiso 1 1 calc R U . . .
C52 C 0.5531(13) 0.0318(14) 0.1224(8) 0.112(8) Uani 1 1 d D U . . .
H52A H 0.6277 0.0582 0.1087 0.168 Uiso 1 1 calc R U . . .
H52B H 0.4890 0.0435 0.0971 0.168 Uiso 1 1 calc R U . . .
H52C H 0.5318 -0.0292 0.1075 0.168 Uiso 1 1 calc R U . . .
C53 C 0.8185(11) 0.8825(9) 0.8727(7) 0.061(3) Uani 1 1 d . . . . .
C54 C 0.6134(14) 0.6198(9) 0.7677(8) 0.066(3) Uani 1 1 d . . . . .
C57 C 0.472(2) 0.5926(15) 0.5116(15) 0.143(11) Uani 1 1 d . . . . .
O13 O 0.3509(12) 0.5364(10) 0.4785(10) 0.138(6) Uani 1 1 d . . . . .
O7 O 0.4489(18) 0.6352(9) 0.0559(15) 0.115(9) Uani 0.656(16) 1 d D . P A 1
O8 O 0.5605(12) 0.7811(12) 0.1176(8) 0.105(8) Uani 0.656(16) 1 d D . P A 1
O9 O 0.3532(11) 0.7330(12) 0.0567(10) 0.063(5) Uani 0.656(16) 1 d D . P A 1
C55 C 0.5096(15) 0.7313(14) -0.0200(12) 0.080(7) Uani 0.656(16) 1 d D U P A 1
F7 F 0.6146(13) 0.7213(15) -0.0264(13) 0.069(3) Uani 0.656(16) 1 d D . P A 1
F8 F 0.4255(13) 0.6733(15) -0.0798(7) 0.127(8) Uani 0.656(16) 1 d D U P A 1
F9 F 0.514(4) 0.807(2) -0.025(2) 0.161(7) Uani 0.656(16) 1 d D U P A 1
S8 S 0.6390(10) 0.8604(7) 0.4642(7) 0.073(2) Uani 0.464(11) 1 d D . P B 1
O10 O 0.663(3) 0.7977(19) 0.493(3) 0.112(15) Uani 0.464(11) 1 d . . P B 1
O11 O 0.548(4) 0.890(3) 0.450(3) 0.110(19) Uani 0.464(11) 1 d D . P B 1
O12 O 0.705(4) 0.872(2) 0.3997(19) 0.141(13) Uani 0.464(11) 1 d . U P B 1
C56 C 0.719(2) 0.9566(14) 0.5380(13) 0.087(11) Uani 0.464(11) 1 d D U P B 1
F10 F 0.839(2) 0.972(2) 0.551(2) 0.176(15) Uani 0.464(11) 1 d D U P B 1
F11 F 0.693(3) 1.0250(14) 0.5361(15) 0.132(10) Uani 0.464(11) 1 d D U P B 1
F12 F 0.690(3) 0.9458(18) 0.5994(15) 0.137(10) Uani 0.464(11) 1 d D . P B 1
O7' O 0.395(3) 0.775(2) 0.0895(19) 0.095(16) Uani 0.344(16) 1 d D . P A 2
O8' O 0.382(4) 0.657(3) -0.0090(19) 0.19(3) Uiso 0.344(16) 1 d D . P A 2
O9' O 0.518(3) 0.698(3) 0.1099(17) 0.093(12) Uani 0.344(16) 1 d D U P A 2
C55' C 0.535(2) 0.7748(18) 0.0194(18) 0.061(10) Uani 0.344(16) 1 d D U P A 2
F7' F 0.632(2) 0.8420(14) 0.0645(16) 0.109(12) Uani 0.344(16) 1 d D U P A 2
F8' F 0.589(3) 0.729(3) -0.023(3) 0.069(3) Uani 0.344(16) 1 d D . P A 2
F9' F 0.496(7) 0.808(4) -0.030(3) 0.161(7) Uani 0.344(16) 1 d D . P A 2
S8' S 0.7770(7) 0.9324(4) 0.4764(5) 0.077(3) Uani 0.536(11) 1 d D . P B 2
O10' O 0.858(2) 0.9005(18) 0.5069(14) 0.106(8) Uani 0.536(11) 1 d D . P B 2
O11' O 0.776(3) 0.943(3) 0.4062(15) 0.164(13) Uani 0.536(11) 1 d D U P B 2
O12' O 0.765(3) 1.0052(17) 0.522(2) 0.168(15) Uani 0.536(11) 1 d D U P B 2
C56' C 0.637(2) 0.8496(15) 0.4606(16) 0.073(2) Uani 0.536(11) 1 d D . P B 2
F10' F 0.534(3) 0.861(2) 0.4482(18) 0.097(12) Uani 0.536(11) 1 d D . P B 2
F11' F 0.621(3) 0.7741(19) 0.4120(16) 0.156(12) Uani 0.536(11) 1 d D . P B 2
F12' F 0.631(3) 0.826(2) 0.5210(16) 0.134(10) Uani 0.536(11) 1 d D U P B 2

loop_
_atom_site_aniso_label
_atom_site_aniso_U_11
_atom_site_aniso_U_22
_atom_site_aniso_U_33
_atom_site_aniso_U_23
_atom_site_aniso_U_13
_atom_site_aniso_U_12
Ir1 0.03005(18) 0.03121(18) 0.0335(2) 0.01522(14) 0.00895(13) 0.01571(14)
Ir2 0.02921(18) 0.0405(2) 0.0366(2) 0.01760(16) 0.01147(14) 0.01527(15)
S1 0.0306(11) 0.0589(15) 0.0426(13) 0.0283(12) 0.0090(10) 0.0198(11)
S2 0.0438(13) 0.0703(18) 0.0357(13) 0.0284(12) 0.0140(11) 0.0262(13)
S3 0.0401(13) 0.0565(15) 0.0536(15) 0.0335(13) 0.0225(11) 0.0236(12)
S4 0.0248(10) 0.0504(13) 0.0341(12) 0.0201(10) 0.0063(9) 0.0118(9)
S5 0.0339(12) 0.0402(13) 0.0479(14) 0.0122(11) 0.0142(10) 0.0081(10)
S6 0.0449(17) 0.0573(19) 0.114(3) 0.019(2) 0.0130(18) 0.0201(15)
S7 0.0635(19) 0.070(2) 0.0615(19) 0.0364(17) 0.0218(15) 0.0263(16)
N1 0.059(6) 0.032(4) 0.038(5) 0.007(4) -0.005(4) 0.007(4)
N2 0.041(4) 0.033(4) 0.021(3) 0.007(3) 0.008(3) 0.013(3)
N3 0.048(5) 0.046(5) 0.042(5) 0.012(4) -0.002(4) 0.024(4)
N4 0.043(4) 0.044(5) 0.032(4) 0.011(3) 0.005(3) 0.025(4)
N5 0.035(4) 0.036(4) 0.056(5) 0.017(4) 0.013(4) 0.014(4)
N6 0.032(4) 0.029(4) 0.044(4) 0.015(3) 0.016(3) 0.011(3)
N7 0.025(3) 0.042(4) 0.034(4) 0.017(3) 0.003(3) 0.013(3)
N8 0.032(4) 0.042(4) 0.037(4) 0.014(3) 0.007(3) 0.018(3)
O1 0.057(5) 0.069(5) 0.046(4) 0.020(4) 0.017(4) 0.019(4)
O2 0.048(5) 0.065(5) 0.067(6) 0.001(4) 0.015(4) 0.024(4)
O3 0.049(5) 0.053(5) 0.086(7) 0.020(5) 0.030(5) -0.004(4)
O4 0.072(7) 0.119(10) 0.090(8) 0.019(7) 0.033(6) 0.040(7)
O5 0.107(9) 0.073(7) 0.170(13) 0.060(8) 0.081(9) 0.021(7)
O6 0.043(6) 0.150(12) 0.129(11) 0.009(9) -0.013(6) 0.036(7)
F1 0.066(5) 0.077(5) 0.091(6) 0.021(5) 0.019(4) 0.037(4)
F2 0.059(5) 0.110(7) 0.064(5) 0.020(5) 0.001(4) 0.032(5)
F3 0.073(6) 0.108(7) 0.097(7) 0.062(6) 0.022(5) 0.004(5)
F4 0.090(7) 0.086(7) 0.101(7) 0.012(5) -0.029(6) 0.025(5)
F5 0.104(7) 0.096(7) 0.110(7) 0.068(6) 0.033(6) 0.047(6)
F6 0.134(9) 0.118(8) 0.147(10) 0.049(8) 0.069(8) 0.091(8)
C1 0.034(4) 0.033(5) 0.033(5) 0.016(4) 0.004(4) 0.014(4)
C2 0.052(6) 0.042(5) 0.026(4) 0.015(4) 0.007(4) 0.020(5)
C3 0.049(5) 0.050(6) 0.027(4) 0.023(4) 0.015(4) 0.028(5)
C4 0.065(7) 0.033(5) 0.033(5) 0.009(4) 0.007(5) 0.024(5)
C5 0.045(5) 0.025(4) 0.029(4) 0.006(3) 0.007(4) 0.013(4)
C6 0.052(6) 0.044(6) 0.070(8) 0.034(6) 0.017(6) 0.018(5)
C7 0.058(7) 0.058(7) 0.080(9) 0.032(7) 0.014(7) 0.027(6)
C8 0.061(6) 0.034(5) 0.034(5) 0.007(4) 0.004(4) 0.025(5)
C9 0.069(7) 0.036(5) 0.055(6) 0.029(5) 0.024(5) 0.028(5)
C10 0.039(5) 0.039(5) 0.060(7) 0.018(5) 0.009(5) 0.007(4)
C11 0.090(9) 0.044(6) 0.040(6) 0.002(5) -0.013(6) 0.036(6)
C12 0.033(5) 0.045(5) 0.033(5) 0.018(4) -0.003(4) 0.017(4)
C13 0.045(6) 0.102(10) 0.049(7) 0.044(7) 0.016(5) 0.034(7)
C14 0.046(6) 0.056(7) 0.046(6) 0.022(5) -0.003(5) 0.018(5)
C15 0.090(10) 0.040(7) 0.076(10) 0.017(6) -0.013(8) 0.011(7)
C16 0.061(7) 0.041(6) 0.054(7) 0.012(5) 0.002(5) 0.018(5)
C17 0.032(4) 0.032(4) 0.048(5) 0.021(4) 0.015(4) 0.014(4)
C18 0.031(5) 0.045(6) 0.065(7) 0.019(5) 0.011(5) 0.002(4)
C19 0.044(6) 0.040(5) 0.060(7) 0.029(5) 0.022(5) 0.013(4)
C20 0.044(5) 0.029(5) 0.059(7) 0.013(4) 0.022(5) 0.013(4)
C21 0.039(5) 0.032(5) 0.043(5) 0.010(4) 0.018(4) 0.013(4)
C22 0.048(5) 0.030(4) 0.027(4) 0.010(4) 0.003(4) 0.010(4)
C23 0.027(4) 0.035(5) 0.042(5) 0.011(4) 0.001(4) 0.006(4)
C24 0.033(4) 0.035(5) 0.037(5) 0.016(4) 0.007(4) 0.011(4)
C25 0.047(6) 0.055(6) 0.059(7) 0.040(5) 0.017(5) 0.028(5)
C26 0.031(5) 0.040(5) 0.068(7) 0.024(5) 0.010(5) 0.014(4)
C27 0.038(5) 0.042(5) 0.051(6) 0.020(5) 0.018(4) 0.011(4)
C28 0.026(4) 0.040(5) 0.029(4) 0.019(4) 0.009(3) 0.005(4)
C29 0.036(5) 0.046(6) 0.038(5) 0.007(4) 0.007(4) 0.010(4)
C30 0.031(5) 0.050(6) 0.040(5) 0.018(5) 0.000(4) 0.006(4)
C31 0.053(7) 0.037(6) 0.114(12) 0.005(7) 0.016(7) 0.017(5)
C32 0.053(7) 0.045(6) 0.069(8) 0.010(6) 0.020(6) 0.025(5)
C33 0.034(5) 0.042(5) 0.039(5) 0.009(4) -0.001(4) 0.025(4)
C34 0.026(4) 0.034(5) 0.045(5) 0.014(4) -0.003(4) 0.014(4)
C35 0.026(4) 0.048(5) 0.046(5) 0.027(4) 0.008(4) 0.019(4)
C36 0.036(5) 0.032(5) 0.051(6) 0.020(4) 0.016(4) 0.022(4)
C37 0.038(5) 0.058(6) 0.050(6) 0.040(5) 0.016(4) 0.031(5)
C38 0.080(10) 0.084(10) 0.051(8) -0.003(7) 0.002(7) 0.031(8)
C39 0.057(8) 0.049(7) 0.088(10) 0.023(7) -0.009(7) -0.013(6)
C40 0.035(5) 0.076(8) 0.056(7) 0.039(6) 0.019(5) 0.027(5)
C41 0.046(6) 0.030(5) 0.067(7) 0.014(5) 0.018(5) 0.018(4)
C42 0.065(7) 0.058(7) 0.069(8) 0.046(6) 0.031(6) 0.034(6)
C43 0.038(6) 0.022(5) 0.132(13) 0.004(6) 0.025(7) 0.013(4)
C44 0.033(5) 0.062(7) 0.093(9) 0.052(7) 0.025(6) 0.019(5)
C45 0.025(4) 0.039(5) 0.071(7) 0.011(5) 0.016(5) 0.007(4)
C46 0.029(5) 0.054(6) 0.074(8) 0.037(6) 0.015(5) 0.019(4)
C47 0.022(4) 0.061(7) 0.052(7) 0.002(5) 0.007(4) 0.006(4)
C48 0.068(9) 0.058(9) 0.20(2) 0.055(11) 0.068(12) 0.031(8)
C49 0.087(13) 0.18(2) 0.116(16) 0.094(17) 0.037(12) -0.005(14)
C50 0.043(7) 0.081(10) 0.108(12) -0.012(9) 0.032(7) 0.013(7)
C51 0.045(7) 0.129(13) 0.170(16) 0.120(13) 0.045(8) 0.052(8)
C52 0.041(7) 0.168(18) 0.063(9) -0.021(10) 0.011(7) 0.009(9)
C53 0.049(6) 0.070(8) 0.041(6) 0.012(6) 0.014(5) -0.001(6)
C54 0.087(10) 0.056(7) 0.072(9) 0.034(7) 0.024(8) 0.036(7)
C57 0.121(18) 0.119(17) 0.15(2) -0.038(15) -0.005(15) 0.076(15)
O13 0.068(8) 0.121(11) 0.186(16) -0.001(11) -0.007(9) 0.043(8)
O7 0.119(17) 0.094(14) 0.22(3) 0.107(17) 0.091(18) 0.079(13)
O8 0.090(13) 0.18(2) 0.047(9) 0.003(11) 0.009(8) 0.079(14)
O9 0.040(8) 0.106(14) 0.072(12) 0.058(10) 0.027(8) 0.037(9)
C55 0.061(12) 0.102(15) 0.086(14) 0.057(12) 0.010(10) 0.024(10)
F7 0.030(8) 0.135(9) 0.073(6) 0.047(6) 0.029(6) 0.052(6)
F8 0.080(10) 0.26(2) 0.039(7) 0.034(10) 0.011(6) 0.081(12)
F9 0.141(15) 0.251(16) 0.194(14) 0.198(14) 0.070(11) 0.092(11)
S8 0.082(4) 0.070(5) 0.078(4) 0.022(4) 0.027(3) 0.041(4)
O10 0.14(3) 0.065(16) 0.18(4) 0.06(2) 0.11(3) 0.067(18)
O11 0.09(2) 0.11(4) 0.19(4) 0.08(3) 0.06(3) 0.08(3)
O12 0.18(3) 0.12(2) 0.10(2) 0.056(19) 0.03(2) 0.02(2)
C56 0.090(18) 0.113(19) 0.103(18) 0.079(15) 0.027(13) 0.061(14)
F10 0.14(2) 0.16(2) 0.20(3) 0.09(2) -0.084(18) 0.041(18)
F11 0.16(2) 0.088(16) 0.099(16) 0.033(13) -0.014(16) -0.003(15)
F12 0.18(3) 0.11(2) 0.13(2) 0.046(17) 0.02(2) 0.06(2)
O7' 0.044(19) 0.14(4) 0.13(4) 0.10(3) 0.01(2) 0.03(2)
O9' 0.10(2) 0.13(3) 0.12(2) 0.09(2) 0.028(17) 0.08(2)
C55' 0.077(13) 0.053(12) 0.054(13) 0.022(9) -0.006(8) 0.029(9)
F7' 0.11(2) 0.048(13) 0.14(2) 0.000(13) 0.074(18) 0.008(12)
F8' 0.030(8) 0.135(9) 0.073(6) 0.047(6) 0.029(6) 0.052(6)
F9' 0.141(15) 0.251(16) 0.194(14) 0.198(14) 0.070(11) 0.092(11)
S8' 0.073(5) 0.047(4) 0.113(7) 0.030(4) 0.013(4) 0.026(3)
O10' 0.090(15) 0.14(2) 0.109(18) 0.040(16) 0.006(13) 0.086(16)
O11' 0.11(2) 0.30(4) 0.13(2) 0.14(2) 0.057(16) 0.07(2)
O12' 0.089(18) 0.077(16) 0.29(4) -0.005(19) -0.01(2) 0.046(15)
C56' 0.082(4) 0.070(5) 0.078(4) 0.022(4) 0.027(3) 0.041(4)
F10' 0.099(17) 0.084(19) 0.085(15) -0.013(13) -0.034(13) 0.058(14)
F11' 0.16(2) 0.19(3) 0.12(2) -0.013(18) 0.014(17) 0.13(2)
F12' 0.16(2) 0.16(2) 0.131(19) 0.119(18) 0.048(16) 0.057(17)

loop_
_atom_type_symbol
_atom_type_description
_atom_type_scat_dispersion_real
_atom_type_scat_dispersion_imag
_atom_type_scat_source
C C 0.0033 0.0016 'International Tables Vol C Tables 4.2.6.8 and 6.1.1.4'
H H 0.0000 0.0000 'International Tables Vol C Tables 4.2.6.8 and 6.1.1.4'
N N 0.0061 0.0033 'International Tables Vol C Tables 4.2.6.8 and 6.1.1.4'
O O 0.0106 0.0060 'International Tables Vol C Tables 4.2.6.8 and 6.1.1.4'
F F 0.0171 0.0103 'International Tables Vol C Tables 4.2.6.8 and 6.1.1.4'
S S 0.1246 0.1234 'International Tables Vol C Tables 4.2.6.8 and 6.1.1.4'
Ir Ir -1.4442 7.9887 'International Tables Vol C Tables 4.2.6.8 and 6.1.1.4'

loop_
_geom_angle_atom_site_label_1
_geom_angle_atom_site_label_2
_geom_angle_atom_site_label_3
_geom_angle
C36 Ir1 C33 64.5(4)
C36 Ir1 C37 38.6(4)
C33 Ir1 C37 38.9(4)
C36 Ir1 C34 63.7(3)
C33 Ir1 C34 39.2(4)
C37 Ir1 C34 65.1(4)
C36 Ir1 C35 37.9(3)
C33 Ir1 C35 64.3(4)
C37 Ir1 C35 64.4(3)
C34 Ir1 C35 37.6(4)
C36 Ir1 S1 127.3(3)
C33 Ir1 S1 153.4(3)
C37 Ir1 S1 164.2(3)
C34 Ir1 S1 119.2(3)
C35 Ir1 S1 108.8(2)
C36 Ir1 S3 122.4(3)
C33 Ir1 S3 101.3(3)
C37 Ir1 S3 94.2(3)
C34 Ir1 S3 137.4(3)
C35 Ir1 S3 158.4(2)
S1 Ir1 S3 91.08(9)
C43 Ir2 C45 64.3(4)
C43 Ir2 C47 37.1(5)
C45 Ir2 C47 64.3(4)
C43 Ir2 C46 64.3(5)
C45 Ir2 C46 38.5(5)
C47 Ir2 C46 39.2(5)
C43 Ir2 C44 39.3(5)
C45 Ir2 C44 37.7(4)
C47 Ir2 C44 63.9(5)
C46 Ir2 C44 64.2(4)
C43 Ir2 S4 133.0(4)
C45 Ir2 S4 146.0(3)
C47 Ir2 S4 110.2(3)
C46 Ir2 S4 114.9(3)
C44 Ir2 S4 172.3(4)
C43 Ir2 S2 119.3(5)
C45 Ir2 S2 105.9(3)
C47 Ir2 S2 156.1(4)
C46 Ir2 S2 142.3(3)
C44 Ir2 S2 94.7(3)
S4 Ir2 S2 90.00(9)
C1 S1 Ir1 108.0(3)
C12 S2 Ir2 110.0(3)
C17 S3 Ir1 110.9(3)
C28 S4 Ir2 111.0(3)
O2 S5 O1 114.8(5)
O2 S5 O3 114.1(6)
O1 S5 O3 116.5(5)
O2 S5 C53 102.9(6)
O1 S5 C53 103.2(6)
O3 S5 C53 102.6(6)
O6 S6 O5 116.1(10)
O6 S6 O4 114.4(9)
O5 S6 O4 115.5(8)
O6 S6 C54 104.8(8)
O5 S6 C54 100.6(8)
O4 S6 C54 102.6(7)
O9 S7 O8 119.3(10)
O9' S7 O7' 118.3(16)
O9' S7 O8' 119.7(17)
O7' S7 O8' 108.7(15)
O9 S7 O7 116.9(10)
O8 S7 O7 109.3(10)
O9' S7 C55' 115(2)
O7' S7 C55' 98.7(19)
O8' S7 C55' 91(3)
O9 S7 C55 107.8(10)
O8 S7 C55 99.2(10)
O7 S7 C55 101.0(12)
C1 N1 C2 107.0(8)
C1 N1 C15 127.6(11)
C2 N1 C15 125.4(11)
C1 N2 C3 107.8(8)
C1 N2 C4 127.8(8)
C3 N2 C4 123.2(8)
C12 N3 C14 107.0(9)
C12 N3 C11 128.5(11)
C14 N3 C11 124.4(10)
C13 N4 C12 109.5(10)
C13 N4 C16 124.7(10)
C12 N4 C16 125.7(9)
C17 N5 C18 109.3(9)
C17 N5 C31 126.5(10)
C18 N5 C31 124.2(10)
C17 N6 C19 110.1(8)
C17 N6 C20 124.7(9)
C19 N6 C20 124.6(8)
C28 N7 C30 108.6(8)
C28 N7 C27 125.4(8)
C30 N7 C27 126.0(8)
C28 N8 C29 108.5(8)
C28 N8 C32 125.6(9)
C29 N8 C32 125.9(9)
N1 C1 N2 109.9(9)
N1 C1 S1 124.8(8)
N2 C1 S1 125.2(7)
C3 C2 N1 108.7(9)
C2 C3 N2 106.3(9)
N2 C4 C5 112.6(8)
C10 C5 C6 117.6(9)
C10 C5 C4 121.7(10)
C6 C5 C4 120.7(9)
C7 C6 C5 120.4(11)
C6 C7 C8 121.9(12)
C9 C8 C7 117.1(10)
C9 C8 C11 122.6(11)
C7 C8 C11 120.1(11)
C8 C9 C10 123.1(10)
C9 C10 C5 119.8(10)
N3 C11 C8 114.7(9)
N3 C12 N4 108.6(9)
N3 C12 S2 125.9(8)
N4 C12 S2 125.5(8)
N4 C13 C14 107.4(10)
C13 C14 N3 107.3(10)
N6 C17 N5 107.1(8)
N6 C17 S3 126.8(8)
N5 C17 S3 126.1(7)
C19 C18 N5 106.0(10)
C18 C19 N6 107.4(10)
N6 C20 C21 111.5(8)
C26 C21 C22 118.8(9)
C26 C21 C20 122.3(9)
C22 C21 C20 118.8(9)
C23 C22 C21 120.1(9)
C22 C23 C24 119.5(8)
C25 C24 C23 119.1(9)
C25 C24 C27 121.4(9)
C23 C24 C27 119.6(8)
C24 C25 C26 121.4(9)
C21 C26 C25 121.0(9)
N7 C27 C24 113.3(8)
N8 C28 N7 107.4(8)
N8 C28 S4 126.1(7)
N7 C28 S4 126.5(7)
C30 C29 N8 107.8(9)
C29 C30 N7 107.7(9)
C37 C33 C34 107.4(8)
C37 C33 C38 127.5(11)
C34 C33 C38 125.1(11)
C37 C33 Ir1 70.7(5)
C34 C33 Ir1 70.9(5)
C38 C33 Ir1 124.2(8)
C35 C34 C33 108.6(8)
C35 C34 C39 126.8(11)
C33 C34 C39 124.2(10)
C35 C34 Ir1 73.0(5)
C33 C34 Ir1 69.9(5)
C39 C34 Ir1 128.9(8)
C36 C35 C34 106.8(8)
C36 C35 C40 126.1(10)
C34 C35 C40 126.8(9)
C36 C35 Ir1 67.8(5)
C34 C35 Ir1 69.4(5)
C40 C35 Ir1 131.8(6)
C35 C36 C37 110.8(9)
C35 C36 C41 124.3(9)
C37 C36 C41 124.6(9)
C35 C36 Ir1 74.3(5)
C37 C36 Ir1 71.8(5)
C41 C36 Ir1 126.0(7)
C36 C37 C33 106.3(8)
C36 C37 C42 127.6(10)
C33 C37 C42 126.1(10)
C36 C37 Ir1 69.6(5)
C33 C37 Ir1 70.4(5)
C42 C37 Ir1 125.8(7)
C47 C43 C48 125.2(16)
C47 C43 C44 108.9(9)
C48 C43 C44 125.9(16)
C47 C43 Ir2 71.8(6)
C48 C43 Ir2 123.1(9)
C44 C43 Ir2 72.0(6)
C45 C44 C43 106.2(11)
C45 C44 C49 131.6(16)
C43 C44 C49 122.1(15)
C45 C44 Ir2 69.8(6)
C43 C44 Ir2 68.7(6)
C49 C44 Ir2 123.1(9)
C44 C45 C46 109.7(10)
C44 C45 C50 126.0(13)
C46 C45 C50 124.2(12)
C44 C45 Ir2 72.5(6)
C46 C45 Ir2 70.8(6)
C50 C45 Ir2 126.0(7)
C45 C46 C47 106.2(9)
C45 C46 C51 122.0(12)
C47 C46 C51 131.7(13)
C45 C46 Ir2 70.7(6)
C47 C46 Ir2 70.4(6)
C51 C46 Ir2 125.8(8)
C43 C47 C46 109.0(10)
C43 C47 C52 128.0(15)
C46 C47 C52 122.6(15)
C43 C47 Ir2 71.1(7)
C46 C47 Ir2 70.5(6)
C52 C47 Ir2 130.4(8)
F3 C53 F1 109.3(12)
F3 C53 F2 110.1(10)
F1 C53 F2 108.7(11)
F3 C53 S5 111.4(10)
F1 C53 S5 108.9(8)
F2 C53 S5 108.3(10)
F4 C54 F5 108.4(13)
F4 C54 F6 108.3(14)
F5 C54 F6 106.7(12)
F4 C54 S6 112.9(10)
F5 C54 S6 109.0(10)
F6 C54 S6 111.3(11)
F8 C55 F9 105(2)
F8 C55 F7 106.7(18)
F9 C55 F7 111(2)
F8 C55 S7 107.9(13)
F9 C55 S7 107(3)
F7 C55 S7 117.6(18)
O11 S8 O10 142(3)
O11 S8 O12 102(3)
O10 S8 O12 110(2)
O11 S8 C56 89(3)
O10 S8 C56 103(2)
O12 S8 C56 103.4(18)
F12 C56 F10 104(3)
F12 C56 F11 102(2)
F10 C56 F11 114(3)
F12 C56 S8 108(2)
F10 C56 S8 109(2)
F11 C56 S8 117.7(18)
F7' C55' F9' 101.1(19)
F7' C55' F8' 100.3(18)
F9' C55' F8' 100.3(19)
F7' C55' S7 114(2)
F9' C55' S7 127(5)
F8' C55' S7 110(3)
O11' S8' O12' 105(3)
O11' S8' O10' 121(2)
O12' S8' O10' 119(2)
O11' S8' C56' 103.1(19)
O12' S8' C56' 104.3(18)
O10' S8' C56' 101.7(16)
F10' C56' F12' 102(3)
F10' C56' F11' 108(2)
F12' C56' F11' 97(3)
F10' C56' S8' 121(3)
F12' C56' S8' 109(2)
F11' C56' S8' 116(2)

loop_
_geom_bond_atom_site_label_1
_geom_bond_atom_site_label_2
_geom_bond_distance
Ir1 C36 2.134(8)
Ir1 C33 2.159(9)
Ir1 C37 2.163(8)
Ir1 C34 2.172(9)
Ir1 C35 2.218(9)
Ir1 S1 2.302(2)
Ir1 S3 2.317(2)
Ir2 C43 2.142(11)
Ir2 C45 2.152(10)
Ir2 C47 2.152(10)
Ir2 C46 2.153(10)
Ir2 C44 2.187(10)
Ir2 S4 2.301(2)
Ir2 S2 2.316(3)
S1 C1 1.767(10)
S2 C12 1.739(10)
S3 C17 1.741(10)
S4 C28 1.730(9)
S5 O2 1.414(8)
S5 O1 1.439(9)
S5 O3 1.442(8)
S5 C53 1.849(15)
S6 O6 1.382(11)
S6 O5 1.385(14)
S6 O4 1.431(11)
S6 C54 1.809(15)
S7 O9' 1.344(14)
S7 O9 1.347(11)
S7 O8 1.439(12)
S7 O7' 1.449(17)
S7 O8' 1.456(17)
S7 O7 1.466(11)
S7 C55' 1.58(3)
S7 C55 1.80(2)
N1 C1 1.298(13)
N1 C2 1.376(14)
N1 C15 1.469(15)
N2 C1 1.319(12)
N2 C3 1.375(11)
N2 C4 1.472(12)
N3 C12 1.335(13)
N3 C14 1.399(15)
N3 C11 1.432(14)
N4 C13 1.338(15)
N4 C12 1.351(12)
N4 C16 1.459(13)
N5 C17 1.336(13)
N5 C18 1.393(14)
N5 C31 1.461(14)
N6 C17 1.335(11)
N6 C19 1.362(14)
N6 C20 1.491(13)
N7 C28 1.350(11)
N7 C30 1.368(13)
N7 C27 1.475(13)
N8 C28 1.348(12)
N8 C29 1.371(13)
N8 C32 1.454(14)
F1 C53 1.328(16)
F2 C53 1.356(14)
F3 C53 1.303(14)
F4 C54 1.276(17)
F5 C54 1.329(15)
F6 C54 1.338(17)
C2 C3 1.315(14)
C4 C5 1.495(13)
C5 C10 1.389(14)
C5 C6 1.404(15)
C6 C7 1.366(16)
C7 C8 1.384(17)
C8 C9 1.354(16)
C8 C11 1.522(14)
C9 C10 1.376(15)
C13 C14 1.364(18)
C18 C19 1.356(16)
C20 C21 1.512(13)
C21 C26 1.362(14)
C21 C22 1.410(14)
C22 C23 1.389(13)
C23 C24 1.401(13)
C24 C25 1.366(14)
C24 C27 1.509(13)
C25 C26 1.377(14)
C29 C30 1.338(15)
C33 C37 1.439(15)
C33 C34 1.454(14)
C33 C38 1.483(16)
C34 C35 1.416(14)
C34 C39 1.483(15)
C35 C36 1.416(13)
C35 C40 1.487(14)
C36 C37 1.422(14)
C36 C41 1.506(13)
C37 C42 1.474(13)
C43 C47 1.37(2)
C43 C48 1.424(17)
C43 C44 1.46(2)
C44 C45 1.401(15)
C44 C49 1.503(15)
C45 C46 1.420(17)
C45 C50 1.516(17)
C46 C47 1.443(17)
C46 C51 1.534(16)
C47 C52 1.490(14)
C57 O13 1.42(3)
C55 F8 1.344(17)
C55 F9 1.362(18)
C55 F7 1.367(16)
S8 O11 1.406(18)
S8 O10 1.47(3)
S8 O12 1.58(4)
S8 C56 1.773(19)
C56 F12 1.322(19)
C56 F10 1.367(19)
C56 F11 1.368(19)
C55' F7' 1.354(19)
C55' F9' 1.36(2)
C55' F8' 1.378(19)
S8' O11' 1.416(16)
S8' O12' 1.422(17)
S8' O10' 1.428(15)
S8' C56' 1.777(19)
C56' F10' 1.333(19)
C56' F12' 1.34(2)
C56' F11' 1.354(19)

loop_
_platon_squeeze_void_nr
_platon_squeeze_void_average_x
_platon_squeeze_void_average_y
_platon_squeeze_void_average_z
_platon_squeeze_void_volume
_platon_squeeze_void_count_electrons
1 0.253 0.699 0.422 74.7 17.4
2 0.747 0.301 0.578 74.7 15.6
